data_7720309
loop_
_publ_author_name
'Petrov, Andrey A.'
'Chen, Luyi'
'Li, Mingming'
'Fateev, Sergey A.'

_publ_section_title
;
 Structural and luminescence properties of acetamidinium- and
 imidazolium-based copper halides.
;
_journal_issue 8
_journal_name_full 'Dalton transactions (Cambridge, England : 2003)'
_journal_page_first 3422
_journal_page_last 3427
_journal_paper_doi 10.1039/d5dt02254a
_journal_volume 55
_journal_year 2026
_chemical_formula_moiety 'Br2 Cu, 2(C1.5 H2.5 N)'
_chemical_formula_sum 'C3 H5 Br2 Cu N2'
_chemical_formula_weight 292.45
_chemical_name_systematic 'Imidazolium bromocuprate'
_space_group_crystal_system monoclinic
_space_group_IT_number 12
_space_group_name_Hall '-C 2y'
_space_group_name_H-M_alt 'C 1 2/m 1'
_atom_sites_solution_hydrogens geom
_audit_creation_date 2024-12-24
_audit_creation_method
;
Olex2 1.5
(compiled 2024.02.16 svn.r378c4104 for OlexSys, GUI svn.r6928)
;
_audit_update_record
;
2025-10-24 deposited with the CCDC.	2025-12-29 downloaded from the CCDC.
;
_cell_angle_alpha 90
_cell_angle_beta 118.931(3)
_cell_angle_gamma 90
_cell_formula_units_Z 8
_cell_length_a 15.3264(14)
_cell_length_b 8.8529(9)
_cell_length_c 11.8454(18)
_cell_measurement_reflns_used 5499
_cell_measurement_temperature 100.0(2)
_cell_measurement_theta_max 30.48
_cell_measurement_theta_min 2.70
_cell_volume 1406.6(3)
_computing_cell_refinement 'SAINT V8.40B (?, 2016)'
_computing_data_collection 'Apex3 (Bruker 2018)'
_computing_data_reduction 'SAINT V8.40B (?, 2016)'
_computing_molecular_graphics 'Olex2 1.5 (Dolomanov et al., 2009)'
_computing_publication_material 'Olex2 1.5 (Dolomanov et al., 2009)'
_computing_structure_refinement 'SHELXL 2019/2 (Sheldrick, 2015)'
_computing_structure_solution 'ShelXT 2014'
_diffrn_ambient_temperature 100.0(2)
_diffrn_detector 'Bruker PHOTON II area detector'
_diffrn_detector_area_resol_mean 7.9
_diffrn_detector_type 'CMOS area detector'
_diffrn_measured_fraction_theta_full 0.998
_diffrn_measured_fraction_theta_max 0.989
_diffrn_measurement_device 'three-circle diffractometer'
_diffrn_measurement_device_type 'Bruker D8 VENTURE'
_diffrn_measurement_method '\w and \f scans'
_diffrn_radiation_monochromator 'mirror optics'
_diffrn_radiation_probe x-ray
_diffrn_radiation_type MoK\a
_diffrn_radiation_wavelength 0.71073
_diffrn_reflns_av_R_equivalents 0.0764
_diffrn_reflns_av_unetI/netI 0.0600
_diffrn_reflns_Laue_measured_fraction_full 0.998
_diffrn_reflns_Laue_measured_fraction_max 0.989
_diffrn_reflns_limit_h_max 21
_diffrn_reflns_limit_h_min -21
_diffrn_reflns_limit_k_max 12
_diffrn_reflns_limit_k_min -12
_diffrn_reflns_limit_l_max 16
_diffrn_reflns_limit_l_min -16
_diffrn_reflns_number 11940
_diffrn_reflns_point_group_measured_fraction_full 0.998
_diffrn_reflns_point_group_measured_fraction_max 0.989
_diffrn_reflns_theta_full 25.242
_diffrn_reflns_theta_max 30.552
_diffrn_reflns_theta_min 2.704
_diffrn_source 'microfocus sealed X-ray tube'
_diffrn_source_current 1.0
_diffrn_source_power 0.05
_diffrn_source_type 'Incoatec I\ms'
_diffrn_source_voltage 50.0
_diffrn_standards_number 0
_exptl_absorpt_coefficient_mu 14.364
_exptl_absorpt_correction_T_max 0.7461
_exptl_absorpt_correction_T_min 0.4715
_exptl_absorpt_correction_type multi-scan
_exptl_absorpt_process_details
;
SADABS-2016/2 (Bruker,2016/2) was used for absorption correction.
wR2(int) was 0.1211 before and 0.0900 after correction.
The Ratio of minimum to maximum transmission is 0.6320.
The \l/2 correction factor is Not present.
;
_exptl_crystal_colour colourless
_exptl_crystal_colour_primary colourless
_exptl_crystal_density_diffrn 2.762
_exptl_crystal_description block
_exptl_crystal_F_000 1088
_exptl_crystal_size_max 0.23
_exptl_crystal_size_mid 0.22
_exptl_crystal_size_min 0.18
_refine_diff_density_max 1.157
_refine_diff_density_min -1.122
_refine_diff_density_rms 0.265
_refine_ls_extinction_coef 0.00112(14)
_refine_ls_extinction_expression Fc^*^=kFc[1+0.001xFc^2^\l^3^/sin(2\q)]^-1/4^
_refine_ls_extinction_method 'SHELXL-2019/2 (Sheldrick 2019)'
_refine_ls_goodness_of_fit_ref 1.089
_refine_ls_hydrogen_treatment constr
_refine_ls_matrix_type full
_refine_ls_number_parameters 83
_refine_ls_number_reflns 2261
_refine_ls_number_restraints 0
_refine_ls_restrained_S_all 1.089
_refine_ls_R_factor_all 0.0529
_refine_ls_R_factor_gt 0.0351
_refine_ls_shift/su_max 0.003
_refine_ls_shift/su_mean 0.000
_refine_ls_structure_factor_coef Fsqd
_refine_ls_weighting_details 'w=1/[\s^2^(Fo^2^)+(0.0252P)^2^+0.0250P] where P=(Fo^2^+2Fc^2^)/3'
_refine_ls_weighting_scheme calc
_refine_ls_wR_factor_gt 0.0721
_refine_ls_wR_factor_ref 0.0797
_reflns_Friedel_coverage 0.000
_reflns_number_gt 1840
_reflns_number_total 2261
_reflns_threshold_expression 'I > 2\s(I)'
_cod_data_source_file d5dt02254a2.cif
_cod_data_source_block mo_cxy2085_0ma
_cod_database_code 7720309
_shelx_shelxl_version_number 2019/2
_shelx_space_group_comment
;
The symmetry employed for this shelxl refinement is uniquely defined
by the following loop, which should always be used as a source of
symmetry information in preference to the above space-group names.
They are only intended as comments.
;
_olex2_refinement_description
;
1. Fixed Uiso
 At 1.2 times of:
  All C(H) groups, All N(H) groups
2.a Aromatic/amide H refined with riding coordinates:
 N1(H1), C1(H1A), C2(H2), C3(H3), N2(H2A), C4(H4)
;
_olex2_submission_special_instructions 'No special instructions were received'

loop_
_space_group_symop_operation_xyz
'x, y, z'
'-x, y, -z'
'x+1/2, y+1/2, z'
'-x+1/2, y+1/2, -z'
'-x, -y, -z'
'x, -y, z'
'-x+1/2, -y+1/2, -z'
'x+1/2, -y+1/2, z'

loop_
_atom_site_label
_atom_site_type_symbol
_atom_site_fract_x
_atom_site_fract_y
_atom_site_fract_z
_atom_site_U_iso_or_equiv
_atom_site_adp_type
_atom_site_occupancy
_atom_site_site_symmetry_order
_atom_site_calc_flag
_atom_site_refinement_flags_posn
_atom_site_refinement_flags_adp
_atom_site_refinement_flags_occupancy
_atom_site_disorder_assembly
_atom_site_disorder_group
Br1 Br 0.64064(4) 0.500000 1.07543(4) 0.01246(13) Uani 1 2 d S T P . .
Br2 Br 0.47483(3) 0.72752(4) 0.72459(3) 0.01458(12) Uani 1 1 d . . . . .
Cu2 Cu 0.48737(5) 0.500000 0.61155(6) 0.01678(16) Uani 1 2 d S T P . .
Br4 Br 0.34845(4) 0.500000 0.38517(4) 0.01264(13) Uani 1 2 d S T P . .
Cu1 Cu 0.49537(5) 0.500000 0.85625(6) 0.01797(16) Uani 1 2 d S T P . .
N1 N 0.6285(2) -0.1214(3) 1.0920(3) 0.0161(6) Uani 1 1 d . . . . .
H1 H 0.620433 -0.215693 1.108611 0.019 Uiso 1 1 calc R U . . .
C1 C 0.6639(3) -0.0756(4) 1.0102(3) 0.0196(8) Uani 1 1 d . . . . .
H1A H 0.684345 -0.139433 0.962898 0.024 Uiso 1 1 calc R U . . .
C2 C 0.6084(4) 0.000000 1.1418(5) 0.0171(11) Uani 1 2 d S T P . .
H2 H 0.584122 0.000000 1.201980 0.020 Uiso 1 2 calc R U P . .
C3 C 0.2900(3) 1.0770(5) 0.4158(4) 0.0299(10) Uani 1 1 d . . . . .
H3 H 0.250852 1.141101 0.437885 0.036 Uiso 1 1 calc R U . . .
N2 N 0.3571(2) 1.1211(4) 0.3779(3) 0.0205(7) Uani 1 1 d . . . . .
H2A H 0.371419 1.215359 0.369717 0.025 Uiso 1 1 calc R U . . .
C4 C 0.3977(4) 1.000000 0.3551(5) 0.0175(11) Uani 1 2 d S T P . .
H4 H 0.446653 1.000000 0.327758 0.021 Uiso 1 2 calc R U P . .

loop_
_atom_site_aniso_label
_atom_site_aniso_U_11
_atom_site_aniso_U_22
_atom_site_aniso_U_33
_atom_site_aniso_U_23
_atom_site_aniso_U_13
_atom_site_aniso_U_12
Br1 0.0153(3) 0.0099(2) 0.0142(2) 0.000 0.0088(2) 0.000
Br2 0.0226(2) 0.00912(18) 0.01605(19) -0.00070(12) 0.01250(16) -0.00071(14)
Cu2 0.0204(4) 0.0133(3) 0.0179(3) 0.000 0.0103(3) 0.000
Br4 0.0134(3) 0.0097(2) 0.0144(2) 0.000 0.0063(2) 0.000
Cu1 0.0244(4) 0.0143(3) 0.0162(3) 0.000 0.0105(3) 0.000
N1 0.0162(16) 0.0104(15) 0.0201(15) 0.0002(12) 0.0076(13) -0.0002(12)
C1 0.0177(19) 0.023(2) 0.0215(19) -0.0063(15) 0.0117(15) 0.0010(16)
C2 0.019(3) 0.012(2) 0.022(3) 0.000 0.012(2) 0.000
C3 0.023(2) 0.046(3) 0.0212(19) -0.0097(18) 0.0104(17) 0.008(2)
N2 0.0229(18) 0.0079(15) 0.0258(17) -0.0032(12) 0.0080(14) -0.0014(13)
C4 0.019(3) 0.014(3) 0.022(3) 0.000 0.012(2) 0.000

loop_
_atom_type_symbol
_atom_type_description
_atom_type_scat_dispersion_real
_atom_type_scat_dispersion_imag
_atom_type_scat_source
C C 0.0033 0.0016 'International Tables Vol C Tables 4.2.6.8 and 6.1.1.4'
H H 0.0000 0.0000 'International Tables Vol C Tables 4.2.6.8 and 6.1.1.4'
Br Br -0.2901 2.4595 'International Tables Vol C Tables 4.2.6.8 and 6.1.1.4'
Cu Cu 0.3201 1.2651 'International Tables Vol C Tables 4.2.6.8 and 6.1.1.4'
N N 0.0061 0.0033 'International Tables Vol C Tables 4.2.6.8 and 6.1.1.4'

loop_
_geom_angle_atom_site_label_1
_geom_angle_atom_site_label_2
_geom_angle_atom_site_label_3
_geom_angle
_geom_angle_site_symmetry_1
_geom_angle_site_symmetry_3
_geom_angle_publ_flag
Cu1 Br1 Cu1 82.84(3) . 5_667 ?
Cu1 Br2 Cu2 70.06(2) . . ?
Br2 Cu2 Br2 108.81(3) . 6_565 ?
Br2 Cu2 Cu2 125.595(15) . 5_666 ?
Br2 Cu2 Cu2 125.594(15) 6_565 5_666 ?
Br2 Cu2 Br4 109.43(2) . 5_666 ?
Br2 Cu2 Br4 109.43(2) . . ?
Br2 Cu2 Br4 109.43(2) 6_565 5_666 ?
Br2 Cu2 Br4 109.43(2) 6_565 . ?
Br2 Cu2 Cu1 54.894(15) 6_565 . ?
Br2 Cu2 Cu1 54.893(15) . . ?
Br4 Cu2 Cu2 55.02(2) 5_666 5_666 ?
Br4 Cu2 Cu2 55.28(3) . 5_666 ?
Br4 Cu2 Br4 110.30(3) . 5_666 ?
Br4 Cu2 Cu1 133.72(3) . . ?
Br4 Cu2 Cu1 115.99(3) 5_666 . ?
Cu1 Cu2 Cu2 171.01(4) . 5_666 ?
Cu2 Br4 Cu2 69.70(3) . 5_666 ?
Br1 Cu1 Br1 97.16(3) . 5_667 ?
Br1 Cu1 Br2 115.97(2) . 6_565 ?
Br1 Cu1 Br2 115.97(2) . . ?
Br1 Cu1 Cu2 132.73(3) 5_667 . ?
Br1 Cu1 Cu2 130.11(3) . . ?
Br2 Cu1 Br1 108.83(2) 6_565 5_667 ?
Br2 Cu1 Br1 108.83(2) . 5_667 ?
Br2 Cu1 Br2 109.11(3) . 6_565 ?
Br2 Cu1 Cu2 55.044(15) . . ?
Br2 Cu1 Cu2 55.044(15) 6_565 . ?
C1 N1 H1 125.4 . . ?
C2 N1 H1 125.4 . . ?
C2 N1 C1 109.1(3) . . ?
N1 C1 H1A 126.5 . . ?
C1 C1 N1 107.1(2) 6 . ?
C1 C1 H1A 126.5 6 . ?
N1 C2 N1 107.6(5) . 6 ?
N1 C2 H2 126.2 6 . ?
N1 C2 H2 126.2 . . ?
C3 C3 H3 126.7 6_575 . ?
C3 C3 N2 106.6(2) 6_575 . ?
N2 C3 H3 126.7 . . ?
C3 N2 H2A 125.1 . . ?
C4 N2 C3 109.7(3) . . ?
C4 N2 H2A 125.1 . . ?
N2 C4 N2 107.3(5) . 6_575 ?
N2 C4 H4 126.4 6_575 . ?
N2 C4 H4 126.4 . . ?

loop_
_geom_bond_atom_site_label_1
_geom_bond_atom_site_label_2
_geom_bond_distance
_geom_bond_site_symmetry_2
_geom_bond_publ_flag
Br1 Cu1 2.4709(8) . ?
Br1 Cu1 2.5754(9) 5_667 ?
Br2 Cu2 2.4771(5) . ?
Br2 Cu1 2.4725(5) . ?
Cu2 Cu2 2.8503(13) 5_666 ?
Cu2 Br4 2.4978(9) 5_666 ?
Cu2 Br4 2.4900(8) . ?
Cu2 Cu1 2.8412(10) . ?
N1 H1 0.8800 . ?
N1 C1 1.380(5) . ?
N1 C2 1.331(4) . ?
C1 C1 1.339(7) 6 ?
C1 H1A 0.9500 . ?
C2 H2 0.9500 . ?
C3 C3 1.363(9) 6_575 ?
C3 H3 0.9500 . ?
C3 N2 1.363(5) . ?
N2 H2A 0.8800 . ?
N2 C4 1.331(4) . ?
C4 H4 0.9500 . ?

loop_
_geom_torsion_atom_site_label_1
_geom_torsion_atom_site_label_2
_geom_torsion_atom_site_label_3
_geom_torsion_atom_site_label_4
_geom_torsion
_geom_torsion_site_symmetry_1
_geom_torsion_site_symmetry_2
_geom_torsion_site_symmetry_3
_geom_torsion_site_symmetry_4
_geom_torsion_publ_flag
C1 N1 C2 N1 1.1(6) . . . 6 ?
C2 N1 C1 C1 -0.7(4) . . . 6 ?
C3 C3 N2 C4 -0.1(4) 6_575 . . . ?
C3 N2 C4 N2 0.1(6) . . . 6_575 ?
